data_4317615
loop_
_publ_author_name
'William Clegg'

_publ_section_title
;
 Kinetic Evidence for Intramolecular Proton Transfer Between Nickel and
 Coordinated Thiolate
;
_journal_name_full 'Inorganic Chemistry'
_journal_page_first 1128
_journal_page_last 1135
_journal_paper_doi 10.1021/ic0104306
_journal_volume 41
_journal_year 2002
_chemical_formula_sum 'C64 H58 B Ni P3 S'
_chemical_formula_weight 1021.59
_chemical_name_systematic
;
?
;
_space_group_IT_number 2
_symmetry_cell_setting triclinic
_symmetry_space_group_name_Hall '-P 1'
_symmetry_space_group_name_H-M 'P -1'
_atom_sites_solution_hydrogens geom
_atom_sites_solution_primary direct
_atom_sites_solution_secondary difmap
_audit_creation_method SHELXL-97
_cell_angle_alpha 111.050(2)
_cell_angle_beta 101.407(2)
_cell_angle_gamma 96.042(2)
_cell_formula_units_Z 4
_cell_length_a 14.6807(11)
_cell_length_b 18.6897(14)
_cell_length_c 20.9971(16)
_cell_measurement_reflns_used 6339
_cell_measurement_temperature 160(2)
_cell_measurement_theta_max 28.46
_cell_measurement_theta_min 2.20
_cell_volume 5171.7(7)
_computing_cell_refinement 'Bruker SAINT'
_computing_data_collection 'Bruker SMART'
_computing_data_reduction 'Bruker SAINT'
_computing_molecular_graphics 'Bruker SHELXTL'
_computing_publication_material 'Bruker SHELXTL and local programs'
_computing_structure_refinement 'Bruker SHELXTL'
_computing_structure_solution 'Bruker SHELXTL'
_diffrn_ambient_temperature 160(2)
_diffrn_measured_fraction_theta_full 0.985
_diffrn_measured_fraction_theta_max 0.884
_diffrn_measurement_device_type 'Bruker SMART 1K CCD diffractometer'
_diffrn_measurement_method '\w rotation with narrow frames'
_diffrn_radiation_monochromator graphite
_diffrn_radiation_source 'sealed tube'
_diffrn_radiation_type MoK\a
_diffrn_radiation_wavelength 0.71073
_diffrn_reflns_av_R_equivalents 0.0365
_diffrn_reflns_av_sigmaI/netI 0.0622
_diffrn_reflns_limit_h_max 19
_diffrn_reflns_limit_h_min -19
_diffrn_reflns_limit_k_max 23
_diffrn_reflns_limit_k_min -24
_diffrn_reflns_limit_l_max 27
_diffrn_reflns_limit_l_min -27
_diffrn_reflns_number 44882
_diffrn_reflns_theta_full 26.00
_diffrn_reflns_theta_max 28.63
_diffrn_reflns_theta_min 1.44
_diffrn_standards_decay_% 0
_diffrn_standards_number 0
_exptl_absorpt_coefficient_mu 0.550
_exptl_absorpt_correction_T_max 0.984
_exptl_absorpt_correction_T_min 0.810
_exptl_absorpt_correction_type multi-scan
_exptl_crystal_colour burgundy
_exptl_crystal_density_diffrn 1.312
_exptl_crystal_density_method 'not measured'
_exptl_crystal_description plate
_exptl_crystal_F_000 2144
_exptl_crystal_size_max 0.40
_exptl_crystal_size_mid 0.21
_exptl_crystal_size_min 0.03
_refine_diff_density_max 0.784
_refine_diff_density_min -0.495
_refine_diff_density_rms 0.062
_refine_ls_extinction_method none
_refine_ls_goodness_of_fit_ref 1.007
_refine_ls_hydrogen_treatment constr
_refine_ls_matrix_type full
_refine_ls_number_parameters 1261
_refine_ls_number_reflns 23463
_refine_ls_number_restraints 0
_refine_ls_restrained_S_all 1.007
_refine_ls_R_factor_all 0.0714
_refine_ls_R_factor_gt 0.0431
_refine_ls_shift/su_max 0.001
_refine_ls_shift/su_mean 0.000
_refine_ls_structure_factor_coef Fsqd
_refine_ls_weighting_details 'calc w=1/[\s^2^(Fo^2^)+(0.0461P)^2^+0.4294P] where P=(Fo^2^+2Fc^2^)/3'
_refine_ls_weighting_scheme calc
_refine_ls_wR_factor_gt 0.0933
_refine_ls_wR_factor_ref 0.1044
_reflns_number_gt 16747
_reflns_number_total 23463
_reflns_threshold_expression I>2\s(I)
_cod_data_source_file ic0104306.cif
_cod_data_source_block rah2
_cod_database_code 4317615

loop_
_symmetry_equiv_pos_as_xyz
'x, y, z'
'-x, -y, -z'

loop_
_atom_site_label
_atom_site_type_symbol
_atom_site_fract_x
_atom_site_fract_y
_atom_site_fract_z
_atom_site_U_iso_or_equiv
_atom_site_adp_type
_atom_site_occupancy
_atom_site_symmetry_multiplicity
_atom_site_calc_flag
_atom_site_refinement_flags
_atom_site_disorder_assembly
_atom_site_disorder_group
Ni1 Ni 0.485454(19) 0.490668(16) 0.289502(15) 0.01897(7) Uani 1 1 d . . .
P1 P 0.63445(4) 0.47632(3) 0.31184(3) 0.02105(13) Uani 1 1 d . . .
P2 P 0.54051(4) 0.61432(3) 0.33361(3) 0.01913(12) Uani 1 1 d . . .
P3 P 0.35402(4) 0.51947(3) 0.24421(3) 0.02078(13) Uani 1 1 d . . .
S1 S 0.41387(4) 0.36469(3) 0.24700(4) 0.02997(14) Uani 1 1 d . . .
C1 C 0.67185(16) 0.40950(14) 0.35271(12) 0.0234(5) Uani 1 1 d . . .
C2 C 0.73886(17) 0.43485(15) 0.41722(13) 0.0289(5) Uani 1 1 d . . .
H2 H 0.7654 0.4889 0.4421 0.035 Uiso 1 1 calc R . .
C3 C 0.76705(18) 0.38138(17) 0.44527(14) 0.0353(6) Uani 1 1 d . . .
H3 H 0.8133 0.3990 0.4890 0.042 Uiso 1 1 calc R . .
C4 C 0.72837(19) 0.30287(16) 0.41010(14) 0.0349(6) Uani 1 1 d . . .
H4 H 0.7485 0.2665 0.4293 0.042 Uiso 1 1 calc R . .
C5 C 0.66047(18) 0.27735(16) 0.34708(14) 0.0333(6) Uani 1 1 d . . .
H5 H 0.6331 0.2234 0.3232 0.040 Uiso 1 1 calc R . .
C6 C 0.63178(18) 0.32982(14) 0.31828(13) 0.0288(5) Uani 1 1 d . . .
H6 H 0.5846 0.3117 0.2749 0.035 Uiso 1 1 calc R . .
C7 C 0.67028(16) 0.44721(13) 0.22908(12) 0.0221(5) Uani 1 1 d . . .
C8 C 0.75209(16) 0.48658(14) 0.22278(13) 0.0258(5) Uani 1 1 d . . .
H8 H 0.7914 0.5292 0.2627 0.031 Uiso 1 1 calc R . .
C9 C 0.77651(18) 0.46411(15) 0.15893(14) 0.0318(6) Uani 1 1 d . . .
H9 H 0.8322 0.4915 0.1553 0.038 Uiso 1 1 calc R . .
C10 C 0.72014(19) 0.40189(16) 0.10051(14) 0.0350(6) Uani 1 1 d . . .
H10 H 0.7370 0.3867 0.0568 0.042 Uiso 1 1 calc R . .
C11 C 0.63918(19) 0.36185(15) 0.10593(13) 0.0345(6) Uani 1 1 d . . .
H11 H 0.6008 0.3188 0.0659 0.041 Uiso 1 1 calc R . .
C12 C 0.61372(17) 0.38419(14) 0.16963(13) 0.0289(5) Uani 1 1 d . . .
H12 H 0.5578 0.3566 0.1729 0.035 Uiso 1 1 calc R . .
C13 C 0.70773(16) 0.57349(13) 0.36606(12) 0.0246(5) Uani 1 1 d . . .
H13A H 0.7059 0.5884 0.4160 0.029 Uiso 1 1 calc R . .
H13B H 0.7743 0.5736 0.3633 0.029 Uiso 1 1 calc R . .
C14 C 0.66663(15) 0.63106(13) 0.33682(12) 0.0238(5) Uani 1 1 d . . .
H14A H 0.6759 0.6207 0.2891 0.029 Uiso 1 1 calc R . .
H14B H 0.6974 0.6856 0.3682 0.029 Uiso 1 1 calc R . .
C15 C 0.53544(16) 0.66650(14) 0.42410(12) 0.0232(5) Uani 1 1 d . . .
C16 C 0.48165(16) 0.63219(15) 0.45669(13) 0.0275(5) Uani 1 1 d . . .
H16 H 0.4487 0.5796 0.4323 0.033 Uiso 1 1 calc R . .
C17 C 0.47576(18) 0.67450(17) 0.52492(14) 0.0369(6) Uani 1 1 d . . .
H17 H 0.4393 0.6507 0.5472 0.044 Uiso 1 1 calc R . .
C18 C 0.52282(19) 0.75092(19) 0.56017(14) 0.0424(7) Uani 1 1 d . . .
H18 H 0.5185 0.7798 0.6067 0.051 Uiso 1 1 calc R . .
C19 C 0.57591(19) 0.78555(17) 0.52843(14) 0.0424(7) Uani 1 1 d . . .
H19 H 0.6082 0.8383 0.5530 0.051 Uiso 1 1 calc R . .
C20 C 0.58259(18) 0.74394(15) 0.46060(13) 0.0333(6) Uani 1 1 d . . .
H20 H 0.6194 0.7683 0.4389 0.040 Uiso 1 1 calc R . .
C21 C 0.46967(16) 0.66095(13) 0.28449(12) 0.0240(5) Uani 1 1 d . . .
H21A H 0.4832 0.7183 0.3106 0.029 Uiso 1 1 calc R . .
H21B H 0.4828 0.6491 0.2377 0.029 Uiso 1 1 calc R . .
C22 C 0.36644(16) 0.62619(13) 0.27668(13) 0.0249(5) Uani 1 1 d . . .
H22A H 0.3230 0.6408 0.2430 0.030 Uiso 1 1 calc R . .
H22B H 0.3506 0.6465 0.3228 0.030 Uiso 1 1 calc R . .
C23 C 0.24613(16) 0.48318(13) 0.26034(13) 0.0237(5) Uani 1 1 d . . .
C24 C 0.17869(17) 0.42271(14) 0.20638(14) 0.0312(6) Uani 1 1 d . . .
H24 H 0.1875 0.4031 0.1600 0.037 Uiso 1 1 calc R . .
C25 C 0.09898(19) 0.39122(16) 0.22019(16) 0.0402(7) Uani 1 1 d . . .
H25 H 0.0524 0.3506 0.1833 0.048 Uiso 1 1 calc R . .
C26 C 0.08745(19) 0.41920(17) 0.28793(16) 0.0399(7) Uani 1 1 d . . .
H26 H 0.0332 0.3970 0.2976 0.048 Uiso 1 1 calc R . .
C27 C 0.15387(18) 0.47908(17) 0.34194(15) 0.0365(6) Uani 1 1 d . . .
H27 H 0.1452 0.4977 0.3884 0.044 Uiso 1 1 calc R . .
C28 C 0.23309(16) 0.51197(15) 0.32826(13) 0.0274(5) Uani 1 1 d . . .
H28 H 0.2782 0.5539 0.3650 0.033 Uiso 1 1 calc R . .
C29 C 0.33088(16) 0.48648(14) 0.14867(12) 0.0255(5) Uani 1 1 d . . .
C30 C 0.37123(18) 0.42766(15) 0.10950(14) 0.0346(6) Uani 1 1 d . . .
H30 H 0.4139 0.4045 0.1326 0.042 Uiso 1 1 calc R . .
C31 C 0.3494(2) 0.40230(18) 0.03639(15) 0.0440(7) Uani 1 1 d . . .
H31 H 0.3766 0.3615 0.0096 0.053 Uiso 1 1 calc R . .
C32 C 0.2885(2) 0.4363(2) 0.00293(15) 0.0484(8) Uani 1 1 d . . .
H32 H 0.2741 0.4192 -0.0470 0.058 Uiso 1 1 calc R . .
C33 C 0.24827(19) 0.49488(19) 0.04128(14) 0.0436(7) Uani 1 1 d . . .
H33 H 0.2060 0.5180 0.0179 0.052 Uiso 1 1 calc R . .
C34 C 0.26922(17) 0.52021(16) 0.11408(13) 0.0313(6) Uani 1 1 d . . .
H34 H 0.2414 0.5608 0.1405 0.038 Uiso 1 1 calc R . .
C35 C 0.36134(17) 0.36703(14) 0.31620(13) 0.0277(5) Uani 1 1 d . . .
C36 C 0.27578(18) 0.31576(15) 0.30133(14) 0.0324(6) Uani 1 1 d . . .
H36 H 0.2468 0.2800 0.2543 0.039 Uiso 1 1 calc R . .
C37 C 0.23357(19) 0.31722(16) 0.35509(15) 0.0381(6) Uani 1 1 d . . .
H37 H 0.1769 0.2810 0.3448 0.046 Uiso 1 1 calc R . .
C38 C 0.2725(2) 0.37043(17) 0.42328(15) 0.0408(7) Uani 1 1 d . . .
H38 H 0.2415 0.3722 0.4593 0.049 Uiso 1 1 calc R . .
C39 C 0.3568(2) 0.42122(16) 0.43889(15) 0.0389(7) Uani 1 1 d . . .
H39 H 0.3842 0.4580 0.4858 0.047 Uiso 1 1 calc R . .
C40 C 0.40128(18) 0.41822(15) 0.38555(14) 0.0334(6) Uani 1 1 d . . .
H40 H 0.4604 0.4520 0.3969 0.040 Uiso 1 1 calc R . .
Ni2 Ni -0.012011(19) 0.023409(16) 0.205926(14) 0.01738(7) Uani 1 1 d . . .
P4 P 0.13366(4) 0.00541(3) 0.23440(3) 0.01993(12) Uani 1 1 d . . .
P5 P -0.05254(4) -0.10090(3) 0.16779(3) 0.01953(12) Uani 1 1 d . . .
P6 P -0.16273(4) 0.02395(3) 0.20515(3) 0.01959(12) Uani 1 1 d . . .
S2 S 0.04342(4) 0.14046(3) 0.21711(3) 0.02410(13) Uani 1 1 d . . .
C41 C 0.22765(16) 0.05302(13) 0.20976(12) 0.0232(5) Uani 1 1 d . . .
C42 C 0.2295(3) 0.0285(2) 0.14062(17) 0.0795(14) Uani 1 1 d . . .
H42 H 0.1840 -0.0151 0.1063 0.095 Uiso 1 1 calc R . .
C43 C 0.2968(3) 0.0664(2) 0.11982(19) 0.0994(18) Uani 1 1 d . . .
H43 H 0.2959 0.0495 0.0712 0.119 Uiso 1 1 calc R . .
C44 C 0.3643(2) 0.12755(18) 0.16830(16) 0.0500(8) Uani 1 1 d . . .
H44 H 0.4120 0.1520 0.1540 0.060 Uiso 1 1 calc R . .
C45 C 0.36292(19) 0.15315(17) 0.23675(15) 0.0401(7) Uani 1 1 d . . .
H45 H 0.4089 0.1966 0.2707 0.048 Uiso 1 1 calc R . .
C46 C 0.29454(19) 0.11626(16) 0.25791(14) 0.0365(6) Uani 1 1 d . . .
H46 H 0.2940 0.1350 0.3063 0.044 Uiso 1 1 calc R . .
C47 C 0.16906(15) 0.03641(14) 0.33001(12) 0.0238(5) Uani 1 1 d . . .
C48 C 0.15426(17) 0.10835(16) 0.37326(13) 0.0324(6) Uani 1 1 d . . .
H48 H 0.1279 0.1419 0.3530 0.039 Uiso 1 1 calc R . .
C49 C 0.17808(19) 0.13092(18) 0.44602(14) 0.0436(7) Uani 1 1 d . . .
H49 H 0.1674 0.1798 0.4754 0.052 Uiso 1 1 calc R . .
C50 C 0.2172(2) 0.0826(2) 0.47594(15) 0.0486(8) Uani 1 1 d . . .
H50 H 0.2325 0.0979 0.5257 0.058 Uiso 1 1 calc R . .
C51 C 0.2338(2) 0.01254(19) 0.43346(15) 0.0474(8) Uani 1 1 d . . .
H51 H 0.2625 -0.0198 0.4542 0.057 Uiso 1 1 calc R . .
C52 C 0.20925(18) -0.01138(16) 0.36102(14) 0.0353(6) Uani 1 1 d . . .
H52 H 0.2197 -0.0606 0.3322 0.042 Uiso 1 1 calc R . .
C53 C 0.13458(16) -0.09981(13) 0.19686(13) 0.0256(5) Uani 1 1 d . . .
H53A H 0.1389 -0.1160 0.1474 0.031 Uiso 1 1 calc R . .
H53B H 0.1900 -0.1114 0.2242 0.031 Uiso 1 1 calc R . .
C54 C 0.04279(16) -0.14446(13) 0.19990(13) 0.0251(5) Uani 1 1 d . . .
H54A H 0.0451 -0.1391 0.2489 0.030 Uiso 1 1 calc R . .
H54B H 0.0331 -0.2007 0.1697 0.030 Uiso 1 1 calc R . .
C55 C -0.07717(17) -0.13994(13) 0.07200(12) 0.0259(5) Uani 1 1 d . . .
C56 C -0.1361(2) -0.21127(16) 0.03080(15) 0.0508(8) Uani 1 1 d . . .
H56 H -0.1620 -0.2423 0.0526 0.061 Uiso 1 1 calc R . .
C57 C -0.1579(3) -0.2380(2) -0.04233(17) 0.0688(11) Uani 1 1 d . . .
H57 H -0.2001 -0.2863 -0.0703 0.083 Uiso 1 1 calc R . .
C58 C -0.1188(3) -0.1949(2) -0.07415(16) 0.0596(9) Uani 1 1 d . . .
H58 H -0.1317 -0.2143 -0.1241 0.072 Uiso 1 1 calc R . .
C59 C -0.0615(3) -0.12431(19) -0.03439(15) 0.0575(9) Uani 1 1 d . . .
H59 H -0.0354 -0.0941 -0.0567 0.069 Uiso 1 1 calc R . .
C60 C -0.0410(2) -0.09607(16) 0.03851(14) 0.0416(7) Uani 1 1 d . . .
H60 H -0.0018 -0.0462 0.0658 0.050 Uiso 1 1 calc R . .
C61 C -0.16469(16) -0.12940(13) 0.18538(12) 0.0236(5) Uani 1 1 d . . .
H61A H -0.1915 -0.1855 0.1571 0.028 Uiso 1 1 calc R . .
H61B H -0.1563 -0.1194 0.2360 0.028 Uiso 1 1 calc R . .
C62 C -0.22887(15) -0.07800(13) 0.16371(12) 0.0234(5) Uani 1 1 d . . .
H62A H -0.2875 -0.0820 0.1797 0.028 Uiso 1 1 calc R . .
H62B H -0.2465 -0.0953 0.1117 0.028 Uiso 1 1 calc R . .
C63 C -0.22944(15) 0.07517(13) 0.15909(12) 0.0218(5) Uani 1 1 d . . .
C64 C -0.22785(17) 0.05843(14) 0.08925(13) 0.0277(5) Uani 1 1 d . . .
H64 H -0.1920 0.0217 0.0675 0.033 Uiso 1 1 calc R . .
C65 C -0.27842(18) 0.09517(15) 0.05121(14) 0.0334(6) Uani 1 1 d . . .
H65 H -0.2768 0.0839 0.0036 0.040 Uiso 1 1 calc R . .
C66 C -0.33099(17) 0.14803(15) 0.08248(14) 0.0337(6) Uani 1 1 d . . .
H66 H -0.3668 0.1722 0.0561 0.040 Uiso 1 1 calc R . .
C67 C -0.33162(17) 0.16594(15) 0.15211(14) 0.0324(6) Uani 1 1 d . . .
H67 H -0.3673 0.2029 0.1736 0.039 Uiso 1 1 calc R . .
C68 C -0.28047(16) 0.13030(14) 0.19101(13) 0.0266(5) Uani 1 1 d . . .
H68 H -0.2803 0.1435 0.2391 0.032 Uiso 1 1 calc R . .
C69 C -0.17930(16) 0.05552(13) 0.29375(12) 0.0224(5) Uani 1 1 d . . .
C70 C -0.10064(18) 0.08452(13) 0.35147(13) 0.0289(5) Uani 1 1 d . . .
H70 H -0.0389 0.0897 0.3441 0.035 Uiso 1 1 calc R . .
C71 C -0.1114(2) 0.10588(15) 0.41964(14) 0.0405(7) Uani 1 1 d . . .
H71 H -0.0572 0.1244 0.4586 0.049 Uiso 1 1 calc R . .
C72 C -0.2007(3) 0.10021(16) 0.43073(16) 0.0481(8) Uani 1 1 d . . .
H72 H -0.2081 0.1164 0.4775 0.058 Uiso 1 1 calc R . .
C73 C -0.2796(2) 0.07112(17) 0.37423(17) 0.0456(8) Uani 1 1 d . . .
H73 H -0.3410 0.0671 0.3823 0.055 Uiso 1 1 calc R . .
C74 C -0.26958(18) 0.04776(15) 0.30583(15) 0.0339(6) Uani 1 1 d . . .
H74 H -0.3240 0.0265 0.2671 0.041 Uiso 1 1 calc R . .
C75 C -0.03602(15) 0.20659(13) 0.23147(12) 0.0226(5) Uani 1 1 d . . .
C76 C -0.07682(16) 0.22924(14) 0.17794(14) 0.0285(5) Uani 1 1 d . . .
H76 H -0.0669 0.2057 0.1322 0.034 Uiso 1 1 calc R . .
C77 C -0.13210(18) 0.28623(16) 0.19103(17) 0.0423(7) Uani 1 1 d . . .
H77 H -0.1598 0.3015 0.1542 0.051 Uiso 1 1 calc R . .
C78 C -0.14705(19) 0.32082(16) 0.25734(19) 0.0475(8) Uani 1 1 d . . .
H78 H -0.1849 0.3598 0.2662 0.057 Uiso 1 1 calc R . .
C79 C -0.10678(19) 0.29858(15) 0.31067(17) 0.0407(7) Uani 1 1 d . . .
H79 H -0.1172 0.3222 0.3562 0.049 Uiso 1 1 calc R . .
C80 C -0.05102(17) 0.24177(13) 0.29821(13) 0.0279(5) Uani 1 1 d . . .
H80 H -0.0232 0.2270 0.3353 0.033 Uiso 1 1 calc R . .
B1 B 0.02587(19) -0.29768(15) 0.33270(14) 0.0226(5) Uani 1 1 d . . .
C81 C -0.00750(16) -0.34615(13) 0.37894(12) 0.0231(5) Uani 1 1 d . . .
C82 C -0.02654(15) -0.42707(13) 0.35753(13) 0.0247(5) Uani 1 1 d . . .
H82 H -0.0262 -0.4588 0.3107 0.030 Uiso 1 1 calc R . .
C83 C -0.04616(17) -0.46331(15) 0.40245(14) 0.0306(6) Uani 1 1 d . . .
H83 H -0.0577 -0.5187 0.3859 0.037 Uiso 1 1 calc R . .
C84 C -0.04896(17) -0.41964(15) 0.47029(14) 0.0317(6) Uani 1 1 d . . .
H84 H -0.0612 -0.4442 0.5011 0.038 Uiso 1 1 calc R . .
C85 C -0.0337(2) -0.33972(16) 0.49246(14) 0.0399(7) Uani 1 1 d . . .
H85 H -0.0364 -0.3084 0.5388 0.048 Uiso 1 1 calc R . .
C86 C -0.0144(2) -0.30462(15) 0.44750(13) 0.0385(7) Uani 1 1 d . . .
H86 H -0.0053 -0.2493 0.4641 0.046 Uiso 1 1 calc R . .
C87 C 0.00222(15) -0.35002(13) 0.24751(12) 0.0228(5) Uani 1 1 d . . .
C88 C -0.05490(16) -0.33167(14) 0.19582(12) 0.0261(5) Uani 1 1 d . . .
H88 H -0.0865 -0.2890 0.2105 0.031 Uiso 1 1 calc R . .
C89 C -0.06730(18) -0.37316(16) 0.12404(13) 0.0333(6) Uani 1 1 d . . .
H89 H -0.1056 -0.3578 0.0910 0.040 Uiso 1 1 calc R . .
C90 C -0.02458(18) -0.43630(16) 0.10043(13) 0.0357(6) Uani 1 1 d . . .
H90 H -0.0336 -0.4651 0.0513 0.043 Uiso 1 1 calc R . .
C91 C 0.03173(17) -0.45719(16) 0.14945(13) 0.0333(6) Uani 1 1 d . . .
H91 H 0.0611 -0.5011 0.1339 0.040 Uiso 1 1 calc R . .
C92 C 0.04556(16) -0.41460(14) 0.22097(13) 0.0280(5) Uani 1 1 d . . .
H92 H 0.0858 -0.4294 0.2535 0.034 Uiso 1 1 calc R . .
C93 C 0.14229(16) -0.26627(13) 0.35978(12) 0.0227(5) Uani 1 1 d . . .
C94 C 0.18888(17) -0.22852(14) 0.32492(13) 0.0286(5) Uani 1 1 d . . .
H94 H 0.1531 -0.2252 0.2835 0.034 Uiso 1 1 calc R . .
C95 C 0.28474(17) -0.19581(14) 0.34806(14) 0.0323(6) Uani 1 1 d . . .
H95 H 0.3128 -0.1701 0.3231 0.039 Uiso 1 1 calc R . .
C96 C 0.33935(17) -0.20073(15) 0.40757(14) 0.0318(6) Uani 1 1 d . . .
H96 H 0.4048 -0.1777 0.4244 0.038 Uiso 1 1 calc R . .
C97 C 0.29646(18) -0.24004(16) 0.44206(13) 0.0340(6) Uani 1 1 d . . .
H97 H 0.3332 -0.2451 0.4823 0.041 Uiso 1 1 calc R . .
C98 C 0.20059(17) -0.27202(14) 0.41837(12) 0.0280(5) Uani 1 1 d . . .
H98 H 0.1734 -0.2989 0.4429 0.034 Uiso 1 1 calc R . .
C99 C -0.02822(16) -0.22322(13) 0.34817(12) 0.0219(5) Uani 1 1 d . . .
C100 C -0.12785(17) -0.23649(15) 0.33204(13) 0.0287(5) Uani 1 1 d . . .
H100 H -0.1615 -0.2890 0.3119 0.034 Uiso 1 1 calc R . .
C101 C -0.17936(18) -0.17732(15) 0.34384(13) 0.0318(6) Uani 1 1 d . . .
H101 H -0.2466 -0.1896 0.3319 0.038 Uiso 1 1 calc R . .
C102 C -0.13276(19) -0.10007(15) 0.37314(13) 0.0322(6) Uani 1 1 d . . .
H102 H -0.1675 -0.0590 0.3807 0.039 Uiso 1 1 calc R . .
C103 C -0.03486(19) -0.08371(15) 0.39121(13) 0.0320(6) Uani 1 1 d . . .
H103 H -0.0020 -0.0310 0.4126 0.038 Uiso 1 1 calc R . .
C104 C 0.01580(17) -0.14426(14) 0.37823(12) 0.0267(5) Uani 1 1 d . . .
H104 H 0.0830 -0.1314 0.3903 0.032 Uiso 1 1 calc R . .
B2 B 0.45976(18) 0.81028(16) 0.15874(15) 0.0241(6) Uani 1 1 d . . .
C105 C 0.47480(16) 0.87139(14) 0.24120(13) 0.0268(5) Uani 1 1 d . . .
C106 C 0.53208(17) 0.86629(15) 0.30090(13) 0.0307(6) Uani 1 1 d . . .
H106 H 0.5682 0.8261 0.2940 0.037 Uiso 1 1 calc R . .
C107 C 0.5385(2) 0.91712(17) 0.36947(15) 0.0404(7) Uani 1 1 d . . .
H107 H 0.5773 0.9103 0.4080 0.048 Uiso 1 1 calc R . .
C108 C 0.4890(2) 0.97742(17) 0.38216(16) 0.0443(7) Uani 1 1 d . . .
H108 H 0.4938 1.0127 0.4289 0.053 Uiso 1 1 calc R . .
C109 C 0.4323(2) 0.98514(17) 0.32491(16) 0.0419(7) Uani 1 1 d . . .
H109 H 0.3981 1.0266 0.3324 0.050 Uiso 1 1 calc R . .
C110 C 0.42475(18) 0.93330(15) 0.25693(15) 0.0347(6) Uani 1 1 d . . .
H110 H 0.3839 0.9397 0.2190 0.042 Uiso 1 1 calc R . .
C111 C 0.34422(16) 0.78086(13) 0.12481(13) 0.0241(5) Uani 1 1 d . . .
C112 C 0.28915(17) 0.74404(14) 0.15594(14) 0.0312(6) Uani 1 1 d . . .
H112 H 0.3192 0.7393 0.1983 0.037 Uiso 1 1 calc R . .
C113 C 0.19274(18) 0.71423(15) 0.12765(15) 0.0351(6) Uani 1 1 d . . .
H113 H 0.1586 0.6889 0.1502 0.042 Uiso 1 1 calc R . .
C114 C 0.14649(18) 0.72132(15) 0.06689(15) 0.0382(7) Uani 1 1 d . . .
H114 H 0.0807 0.7005 0.0469 0.046 Uiso 1 1 calc R . .
C115 C 0.19727(18) 0.75910(17) 0.03569(14) 0.0381(7) Uani 1 1 d . . .
H115 H 0.1661 0.7656 -0.0055 0.046 Uiso 1 1 calc R . .
C116 C 0.29404(17) 0.78771(15) 0.06429(13) 0.0322(6) Uani 1 1 d . . .
H116 H 0.3274 0.8131 0.0415 0.039 Uiso 1 1 calc R . .
C117 C 0.50463(15) 0.85092(14) 0.11074(12) 0.0243(5) Uani 1 1 d . . .
C118 C 0.50844(17) 0.92934(15) 0.12005(14) 0.0325(6) Uani 1 1 d . . .
H118 H 0.4889 0.9631 0.1587 0.039 Uiso 1 1 calc R . .
C119 C 0.53982(18) 0.95979(16) 0.07472(15) 0.0375(7) Uani 1 1 d . . .
H119 H 0.5412 1.0133 0.0829 0.045 Uiso 1 1 calc R . .
C120 C 0.56875(18) 0.91230(17) 0.01809(14) 0.0393(7) Uani 1 1 d . . .
H120 H 0.5894 0.9328 -0.0132 0.047 Uiso 1 1 calc R . .
C121 C 0.56750(18) 0.83515(17) 0.00727(14) 0.0372(6) Uani 1 1 d . . .
H121 H 0.5883 0.8021 -0.0311 0.045 Uiso 1 1 calc R . .
C122 C 0.53569(17) 0.80565(15) 0.05282(13) 0.0300(6) Uani 1 1 d . . .
H122 H 0.5350 0.7521 0.0442 0.036 Uiso 1 1 calc R . .
C123 C 0.51016(16) 0.73422(14) 0.15232(12) 0.0242(5) Uani 1 1 d . . .
C124 C 0.46337(17) 0.65701(14) 0.11170(13) 0.0274(5) Uani 1 1 d . . .
H124 H 0.3979 0.6475 0.0893 0.033 Uiso 1 1 calc R . .
C125 C 0.50842(19) 0.59343(15) 0.10263(14) 0.0330(6) Uani 1 1 d . . .
H125 H 0.4740 0.5421 0.0737 0.040 Uiso 1 1 calc R . .
C126 C 0.60337(19) 0.60482(16) 0.13573(14) 0.0358(6) Uani 1 1 d . . .
H126 H 0.6338 0.5615 0.1318 0.043 Uiso 1 1 calc R . .
C127 C 0.65308(18) 0.68043(16) 0.17457(14) 0.0345(6) Uani 1 1 d . . .
H127 H 0.7187 0.6894 0.1963 0.041 Uiso 1 1 calc R . .
C128 C 0.60745(17) 0.74345(15) 0.18191(13) 0.0290(5) Uani 1 1 d . . .
H128 H 0.6435 0.7948 0.2080 0.035 Uiso 1 1 calc R . .

loop_
_atom_site_aniso_label
_atom_site_aniso_U_11
_atom_site_aniso_U_22
_atom_site_aniso_U_33
_atom_site_aniso_U_23
_atom_site_aniso_U_13
_atom_site_aniso_U_12
Ni1 0.01908(15) 0.01568(14) 0.02272(16) 0.00730(12) 0.00713(12) 0.00288(11)
P1 0.0207(3) 0.0207(3) 0.0221(3) 0.0079(3) 0.0062(2) 0.0051(2)
P2 0.0197(3) 0.0168(3) 0.0204(3) 0.0067(2) 0.0060(2) 0.0017(2)
P3 0.0191(3) 0.0187(3) 0.0229(3) 0.0061(2) 0.0057(2) 0.0032(2)
S1 0.0314(3) 0.0182(3) 0.0420(4) 0.0102(3) 0.0166(3) 0.0036(2)
C1 0.0255(12) 0.0262(13) 0.0259(13) 0.0141(10) 0.0125(10) 0.0104(10)
C2 0.0264(13) 0.0341(14) 0.0287(14) 0.0148(12) 0.0085(11) 0.0039(11)
C3 0.0324(14) 0.0515(18) 0.0311(14) 0.0246(13) 0.0100(11) 0.0117(13)
C4 0.0404(15) 0.0468(17) 0.0388(16) 0.0307(14) 0.0221(13) 0.0228(13)
C5 0.0390(15) 0.0305(14) 0.0393(16) 0.0173(12) 0.0194(13) 0.0129(12)
C6 0.0320(13) 0.0305(14) 0.0278(13) 0.0123(11) 0.0111(11) 0.0118(11)
C7 0.0248(12) 0.0234(12) 0.0217(12) 0.0097(10) 0.0087(10) 0.0106(10)
C8 0.0247(12) 0.0272(13) 0.0278(13) 0.0111(11) 0.0084(10) 0.0092(10)
C9 0.0317(14) 0.0352(15) 0.0371(15) 0.0181(12) 0.0179(12) 0.0103(11)
C10 0.0439(16) 0.0408(16) 0.0299(14) 0.0172(13) 0.0186(12) 0.0185(13)
C11 0.0398(15) 0.0332(15) 0.0249(14) 0.0056(12) 0.0063(11) 0.0085(12)
C12 0.0258(13) 0.0310(14) 0.0279(13) 0.0092(11) 0.0065(10) 0.0061(11)
C13 0.0217(12) 0.0255(13) 0.0230(12) 0.0065(10) 0.0047(9) 0.0027(10)
C14 0.0215(12) 0.0213(12) 0.0250(12) 0.0051(10) 0.0073(10) 0.0009(9)
C15 0.0212(12) 0.0264(12) 0.0215(12) 0.0086(10) 0.0044(9) 0.0072(10)
C16 0.0260(13) 0.0318(14) 0.0285(13) 0.0138(11) 0.0103(10) 0.0082(11)
C17 0.0323(14) 0.0573(19) 0.0320(15) 0.0224(14) 0.0170(12) 0.0198(13)
C18 0.0310(15) 0.064(2) 0.0227(14) 0.0050(14) 0.0068(11) 0.0140(14)
C19 0.0322(15) 0.0421(17) 0.0328(15) -0.0043(13) 0.0049(12) -0.0013(13)
C20 0.0305(14) 0.0312(14) 0.0296(14) 0.0030(12) 0.0087(11) -0.0005(11)
C21 0.0289(13) 0.0179(11) 0.0255(13) 0.0103(10) 0.0048(10) 0.0031(10)
C22 0.0266(12) 0.0203(12) 0.0263(13) 0.0080(10) 0.0039(10) 0.0069(10)
C23 0.0199(11) 0.0215(12) 0.0326(13) 0.0116(10) 0.0103(10) 0.0063(9)
C24 0.0285(13) 0.0273(13) 0.0371(15) 0.0100(12) 0.0124(11) 0.0048(11)
C25 0.0326(15) 0.0323(15) 0.0530(19) 0.0140(14) 0.0130(13) 0.0005(12)
C26 0.0291(14) 0.0432(17) 0.061(2) 0.0290(15) 0.0228(14) 0.0087(12)
C27 0.0310(14) 0.0487(17) 0.0425(16) 0.0249(14) 0.0183(12) 0.0177(13)
C28 0.0218(12) 0.0326(14) 0.0312(14) 0.0142(11) 0.0083(10) 0.0102(10)
C29 0.0216(12) 0.0268(13) 0.0245(13) 0.0073(10) 0.0060(10) -0.0009(10)
C30 0.0346(14) 0.0334(15) 0.0311(14) 0.0064(12) 0.0103(12) 0.0055(12)
C31 0.0427(17) 0.0464(18) 0.0320(16) 0.0014(14) 0.0150(13) 0.0029(14)
C32 0.0341(16) 0.072(2) 0.0249(15) 0.0072(15) 0.0066(12) -0.0073(15)
C33 0.0298(15) 0.069(2) 0.0313(15) 0.0222(15) 0.0030(12) 0.0040(14)
C34 0.0253(13) 0.0407(15) 0.0268(13) 0.0126(12) 0.0064(10) 0.0041(11)
C35 0.0279(13) 0.0238(13) 0.0349(14) 0.0149(11) 0.0076(11) 0.0070(10)
C36 0.0335(14) 0.0263(13) 0.0365(15) 0.0130(12) 0.0074(12) 0.0016(11)
C37 0.0361(15) 0.0384(16) 0.0461(17) 0.0234(14) 0.0125(13) 0.0039(12)
C38 0.0443(17) 0.0492(18) 0.0383(16) 0.0243(14) 0.0153(13) 0.0130(14)
C39 0.0436(16) 0.0393(16) 0.0302(15) 0.0133(13) 0.0005(12) 0.0101(13)
C40 0.0304(14) 0.0290(14) 0.0390(16) 0.0150(12) 0.0023(12) 0.0041(11)
Ni2 0.01843(14) 0.01557(14) 0.01817(15) 0.00632(12) 0.00555(11) 0.00257(11)
P4 0.0200(3) 0.0185(3) 0.0209(3) 0.0062(2) 0.0076(2) 0.0029(2)
P5 0.0222(3) 0.0168(3) 0.0201(3) 0.0074(2) 0.0067(2) 0.0024(2)
P6 0.0185(3) 0.0191(3) 0.0206(3) 0.0077(2) 0.0042(2) 0.0025(2)
S2 0.0230(3) 0.0184(3) 0.0323(3) 0.0106(3) 0.0091(2) 0.0030(2)
C41 0.0224(12) 0.0226(12) 0.0265(13) 0.0086(10) 0.0117(10) 0.0055(9)
C42 0.087(3) 0.077(3) 0.0336(18) -0.0147(17) 0.0324(18) -0.055(2)
C43 0.117(3) 0.097(3) 0.041(2) -0.016(2) 0.050(2) -0.061(3)
C44 0.0473(18) 0.0497(19) 0.0482(19) 0.0101(15) 0.0296(15) -0.0121(15)
C45 0.0353(15) 0.0397(16) 0.0392(16) 0.0153(13) 0.0050(12) -0.0095(12)
C46 0.0407(15) 0.0376(15) 0.0260(14) 0.0113(12) 0.0064(12) -0.0060(12)
C47 0.0174(11) 0.0305(13) 0.0228(12) 0.0112(10) 0.0052(9) -0.0014(10)
C48 0.0231(13) 0.0388(15) 0.0274(14) 0.0051(12) 0.0042(10) 0.0047(11)
C49 0.0314(15) 0.0537(19) 0.0291(15) -0.0017(14) 0.0098(12) 0.0003(13)
C50 0.0398(17) 0.073(2) 0.0289(15) 0.0230(16) 0.0060(13) -0.0136(16)
C51 0.0477(18) 0.057(2) 0.0381(17) 0.0316(16) -0.0020(14) -0.0116(15)
C52 0.0382(15) 0.0349(15) 0.0352(15) 0.0195(13) 0.0068(12) 0.0007(12)
C53 0.0256(12) 0.0219(12) 0.0309(13) 0.0091(11) 0.0106(10) 0.0089(10)
C54 0.0246(12) 0.0197(12) 0.0322(14) 0.0110(10) 0.0070(10) 0.0064(10)
C55 0.0337(13) 0.0204(12) 0.0218(12) 0.0054(10) 0.0095(10) 0.0037(10)
C56 0.078(2) 0.0305(16) 0.0316(16) 0.0011(13) 0.0198(15) -0.0128(15)
C57 0.093(3) 0.049(2) 0.0330(18) -0.0113(16) 0.0188(18) -0.0252(19)
C58 0.082(3) 0.062(2) 0.0222(15) 0.0046(15) 0.0151(16) 0.0005(19)
C59 0.091(3) 0.051(2) 0.0294(16) 0.0139(15) 0.0224(17) -0.0001(19)
C60 0.0613(19) 0.0332(15) 0.0257(14) 0.0077(12) 0.0159(13) -0.0059(14)
C61 0.0252(12) 0.0206(12) 0.0252(12) 0.0097(10) 0.0072(10) 0.0001(9)
C62 0.0199(11) 0.0213(12) 0.0255(12) 0.0082(10) 0.0025(9) -0.0008(9)
C63 0.0164(11) 0.0220(12) 0.0243(12) 0.0102(10) -0.0004(9) -0.0003(9)
C64 0.0294(13) 0.0264(13) 0.0268(13) 0.0103(11) 0.0063(10) 0.0044(10)
C65 0.0378(15) 0.0355(15) 0.0261(14) 0.0154(12) 0.0032(11) 0.0013(12)
C66 0.0281(13) 0.0337(15) 0.0421(16) 0.0234(13) -0.0002(12) 0.0037(11)
C67 0.0287(13) 0.0288(14) 0.0427(16) 0.0169(12) 0.0079(12) 0.0096(11)
C68 0.0243(12) 0.0253(13) 0.0285(13) 0.0106(11) 0.0040(10) 0.0021(10)
C69 0.0259(12) 0.0187(11) 0.0257(12) 0.0097(10) 0.0108(10) 0.0054(9)
C70 0.0380(14) 0.0220(13) 0.0257(13) 0.0090(11) 0.0091(11) 0.0007(11)
C71 0.064(2) 0.0256(14) 0.0232(14) 0.0040(11) 0.0075(13) -0.0029(13)
C72 0.090(3) 0.0293(15) 0.0364(17) 0.0135(14) 0.0365(18) 0.0192(16)
C73 0.060(2) 0.0426(17) 0.064(2) 0.0335(16) 0.0465(18) 0.0252(15)
C74 0.0329(14) 0.0365(15) 0.0410(16) 0.0208(13) 0.0158(12) 0.0097(12)
C75 0.0199(11) 0.0166(11) 0.0317(13) 0.0104(10) 0.0066(10) 0.0019(9)
C76 0.0246(12) 0.0253(13) 0.0360(14) 0.0155(11) 0.0047(11) -0.0009(10)
C77 0.0270(14) 0.0346(16) 0.070(2) 0.0310(16) 0.0025(14) 0.0033(12)
C78 0.0276(15) 0.0271(15) 0.089(3) 0.0195(16) 0.0200(16) 0.0105(12)
C79 0.0355(15) 0.0261(14) 0.0581(19) 0.0064(14) 0.0272(14) 0.0031(12)
C80 0.0283(13) 0.0216(12) 0.0313(14) 0.0077(11) 0.0100(11) -0.0009(10)
B1 0.0256(14) 0.0212(13) 0.0200(13) 0.0088(11) 0.0033(11) 0.0026(11)
C81 0.0219(12) 0.0236(12) 0.0214(12) 0.0102(10) 0.0001(9) -0.0002(9)
C82 0.0209(12) 0.0238(12) 0.0299(13) 0.0100(11) 0.0085(10) 0.0042(10)
C83 0.0254(13) 0.0279(13) 0.0455(16) 0.0204(12) 0.0117(11) 0.0068(10)
C84 0.0253(13) 0.0426(16) 0.0351(15) 0.0274(13) 0.0043(11) 0.0018(11)
C85 0.0540(18) 0.0405(16) 0.0192(13) 0.0109(12) 0.0046(12) -0.0042(13)
C86 0.0610(19) 0.0223(13) 0.0245(14) 0.0054(11) 0.0082(13) -0.0055(12)
C87 0.0191(11) 0.0236(12) 0.0245(12) 0.0111(10) 0.0028(9) -0.0025(9)
C88 0.0240(12) 0.0256(13) 0.0281(13) 0.0124(11) 0.0034(10) 0.0010(10)
C89 0.0291(13) 0.0434(16) 0.0255(13) 0.0176(12) -0.0014(11) -0.0005(12)
C90 0.0305(14) 0.0461(17) 0.0196(13) 0.0040(12) 0.0049(11) -0.0029(12)
C91 0.0288(13) 0.0355(15) 0.0329(15) 0.0079(12) 0.0124(11) 0.0057(11)
C92 0.0245(12) 0.0346(14) 0.0261(13) 0.0125(11) 0.0077(10) 0.0059(11)
C93 0.0250(12) 0.0180(11) 0.0222(12) 0.0057(10) 0.0040(9) 0.0038(9)
C94 0.0263(13) 0.0301(14) 0.0320(14) 0.0179(11) 0.0017(11) 0.0055(10)
C95 0.0284(13) 0.0273(14) 0.0463(16) 0.0195(12) 0.0103(12) 0.0060(11)
C96 0.0223(12) 0.0286(14) 0.0357(15) 0.0035(12) 0.0042(11) 0.0072(10)
C97 0.0300(14) 0.0406(16) 0.0259(14) 0.0085(12) 0.0009(11) 0.0125(12)
C98 0.0312(13) 0.0302(14) 0.0235(13) 0.0109(11) 0.0065(10) 0.0086(11)
C99 0.0256(12) 0.0225(12) 0.0197(12) 0.0111(10) 0.0055(9) 0.0028(10)
C100 0.0282(13) 0.0267(13) 0.0311(14) 0.0115(11) 0.0085(11) 0.0018(10)
C101 0.0305(14) 0.0355(15) 0.0346(15) 0.0162(12) 0.0134(11) 0.0089(11)
C102 0.0414(15) 0.0302(14) 0.0331(14) 0.0155(12) 0.0172(12) 0.0142(12)
C103 0.0423(15) 0.0223(13) 0.0298(14) 0.0086(11) 0.0102(12) 0.0030(11)
C104 0.0291(13) 0.0249(13) 0.0250(13) 0.0106(11) 0.0047(10) 0.0011(10)
B2 0.0218(13) 0.0275(15) 0.0280(15) 0.0165(12) 0.0068(11) 0.0038(11)
C105 0.0216(12) 0.0274(13) 0.0347(14) 0.0178(11) 0.0069(10) -0.0016(10)
C106 0.0289(13) 0.0294(14) 0.0348(15) 0.0170(12) 0.0048(11) 0.0003(11)
C107 0.0404(16) 0.0420(17) 0.0344(16) 0.0162(13) 0.0040(13) -0.0040(13)
C108 0.0463(17) 0.0390(17) 0.0388(17) 0.0052(14) 0.0154(14) -0.0017(14)
C109 0.0391(16) 0.0346(16) 0.0511(19) 0.0125(14) 0.0175(14) 0.0074(13)
C110 0.0305(14) 0.0352(15) 0.0401(16) 0.0161(13) 0.0097(12) 0.0064(12)
C111 0.0226(12) 0.0207(12) 0.0312(13) 0.0116(10) 0.0086(10) 0.0051(9)
C112 0.0255(13) 0.0326(14) 0.0407(15) 0.0195(12) 0.0096(11) 0.0061(11)
C113 0.0278(13) 0.0266(14) 0.0538(18) 0.0156(13) 0.0176(13) 0.0039(11)
C114 0.0208(13) 0.0343(15) 0.0460(17) 0.0022(13) 0.0064(12) 0.0021(11)
C115 0.0284(14) 0.0522(18) 0.0273(14) 0.0107(13) 0.0020(11) 0.0080(13)
C116 0.0267(13) 0.0407(15) 0.0313(14) 0.0159(12) 0.0087(11) 0.0058(11)
C117 0.0161(11) 0.0293(13) 0.0281(13) 0.0164(11) -0.0003(9) -0.0006(9)
C118 0.0270(13) 0.0320(14) 0.0390(15) 0.0190(12) 0.0029(11) 0.0000(11)
C119 0.0316(14) 0.0371(15) 0.0476(17) 0.0301(14) -0.0004(12) -0.0065(12)
C120 0.0300(14) 0.0555(19) 0.0346(16) 0.0307(15) -0.0019(12) -0.0107(13)
C121 0.0282(14) 0.0538(18) 0.0300(14) 0.0209(14) 0.0041(11) -0.0010(13)
C122 0.0267(13) 0.0359(15) 0.0315(14) 0.0197(12) 0.0051(11) 0.0037(11)
C123 0.0250(12) 0.0297(13) 0.0264(13) 0.0188(11) 0.0100(10) 0.0054(10)
C124 0.0275(13) 0.0299(13) 0.0294(13) 0.0157(11) 0.0093(10) 0.0054(10)
C125 0.0416(15) 0.0314(14) 0.0327(14) 0.0148(12) 0.0183(12) 0.0093(12)
C126 0.0445(16) 0.0438(17) 0.0400(16) 0.0278(14) 0.0259(13) 0.0254(14)
C127 0.0272(13) 0.0507(18) 0.0378(15) 0.0270(14) 0.0119(12) 0.0154(12)
C128 0.0271(13) 0.0341(14) 0.0322(14) 0.0190(12) 0.0099(11) 0.0060(11)

loop_
_atom_type_symbol
_atom_type_description
_atom_type_scat_dispersion_real
_atom_type_scat_dispersion_imag
_atom_type_scat_source
C C 0.0033 0.0016 'International Tables Vol C Tables 4.2.6.8 and 6.1.1.4'
H H 0.0000 0.0000 'International Tables Vol C Tables 4.2.6.8 and 6.1.1.4'
B B 0.0013 0.0007 'International Tables Vol C Tables 4.2.6.8 and 6.1.1.4'
P P 0.1023 0.0942 'International Tables Vol C Tables 4.2.6.8 and 6.1.1.4'
S S 0.1246 0.1234 'International Tables Vol C Tables 4.2.6.8 and 6.1.1.4'
Ni Ni 0.3393 1.1124 'International Tables Vol C Tables 4.2.6.8 and 6.1.1.4'

loop_
_geom_angle_atom_site_label_1
_geom_angle_atom_site_label_2
_geom_angle_atom_site_label_3
_geom_angle
_geom_angle_site_symmetry_1
_geom_angle_site_symmetry_3
_geom_angle_publ_flag
P2 Ni1 P3 85.82(2) . . ?
P2 Ni1 P1 86.41(2) . . ?
P3 Ni1 P1 161.50(3) . . ?
P2 Ni1 S1 173.89(3) . . ?
P3 Ni1 S1 89.76(3) . . ?
P1 Ni1 S1 99.03(3) . . ?
C1 P1 C7 106.31(10) . . ?
C1 P1 C13 107.72(11) . . ?
C7 P1 C13 104.37(11) . . ?
C1 P1 Ni1 121.60(8) . . ?
C7 P1 Ni1 108.02(7) . . ?
C13 P1 Ni1 107.55(8) . . ?
C15 P2 C21 103.56(11) . . ?
C15 P2 C14 104.35(11) . . ?
C21 P2 C14 114.32(11) . . ?
C15 P2 Ni1 115.71(8) . . ?
C21 P2 Ni1 109.67(8) . . ?
C14 P2 Ni1 109.23(8) . . ?
C23 P3 C29 105.39(11) . . ?
C23 P3 C22 106.54(11) . . ?
C29 P3 C22 105.07(11) . . ?
C23 P3 Ni1 118.16(8) . . ?
C29 P3 Ni1 111.71(8) . . ?
C22 P3 Ni1 109.08(8) . . ?
C35 S1 Ni1 99.20(8) . . ?
C2 C1 C6 118.6(2) . . ?
C2 C1 P1 122.37(19) . . ?
C6 C1 P1 119.00(18) . . ?
C3 C2 C1 120.2(2) . . ?
C4 C3 C2 120.5(2) . . ?
C5 C4 C3 119.8(2) . . ?
C4 C5 C6 120.5(3) . . ?
C5 C6 C1 120.4(2) . . ?
C8 C7 C12 118.6(2) . . ?
C8 C7 P1 121.97(18) . . ?
C12 C7 P1 119.41(18) . . ?
C9 C8 C7 120.7(2) . . ?
C10 C9 C8 120.3(2) . . ?
C9 C10 C11 119.8(2) . . ?
C10 C11 C12 120.4(2) . . ?
C11 C12 C7 120.2(2) . . ?
C14 C13 P1 107.03(15) . . ?
C13 C14 P2 105.17(15) . . ?
C16 C15 C20 118.9(2) . . ?
C16 C15 P2 121.39(18) . . ?
C20 C15 P2 119.58(18) . . ?
C15 C16 C17 120.3(2) . . ?
C18 C17 C16 120.0(3) . . ?
C19 C18 C17 120.3(3) . . ?
C18 C19 C20 120.3(3) . . ?
C19 C20 C15 120.3(2) . . ?
C22 C21 P2 104.79(15) . . ?
C21 C22 P3 107.87(15) . . ?
C28 C23 C24 119.9(2) . . ?
C28 C23 P3 119.65(18) . . ?
C24 C23 P3 120.31(18) . . ?
C25 C24 C23 120.1(2) . . ?
C26 C25 C24 119.6(3) . . ?
C25 C26 C27 120.9(2) . . ?
C26 C27 C28 119.9(3) . . ?
C27 C28 C23 119.6(2) . . ?
C30 C29 C34 119.2(2) . . ?
C30 C29 P3 121.9(2) . . ?
C34 C29 P3 118.93(18) . . ?
C29 C30 C31 120.2(3) . . ?
C32 C31 C30 120.0(3) . . ?
C33 C32 C31 120.3(3) . . ?
C32 C33 C34 120.1(3) . . ?
C33 C34 C29 120.2(3) . . ?
C40 C35 C36 118.1(2) . . ?
C40 C35 S1 122.4(2) . . ?
C36 C35 S1 119.5(2) . . ?
C37 C36 C35 120.1(2) . . ?
C38 C37 C36 121.0(3) . . ?
C37 C38 C39 119.6(3) . . ?
C38 C39 C40 119.6(3) . . ?
C35 C40 C39 121.5(2) . . ?
P5 Ni2 S2 163.40(3) . . ?
P5 Ni2 P4 85.81(2) . . ?
S2 Ni2 P4 89.47(2) . . ?
P5 Ni2 P6 85.12(2) . . ?
S2 Ni2 P6 103.99(2) . . ?
P4 Ni2 P6 159.79(3) . . ?
C41 P4 C47 106.93(10) . . ?
C41 P4 C53 106.21(10) . . ?
C47 P4 C53 106.46(11) . . ?
C41 P4 Ni2 119.84(8) . . ?
C47 P4 Ni2 107.60(8) . . ?
C53 P4 Ni2 109.07(8) . . ?
C55 P5 C61 104.34(11) . . ?
C55 P5 C54 107.47(11) . . ?
C61 P5 C54 113.52(11) . . ?
C55 P5 Ni2 108.03(8) . . ?
C61 P5 Ni2 111.38(8) . . ?
C54 P5 Ni2 111.62(8) . . ?
C69 P6 C63 108.26(11) . . ?
C69 P6 C62 102.44(10) . . ?
C63 P6 C62 104.62(10) . . ?
C69 P6 Ni2 111.38(8) . . ?
C63 P6 Ni2 119.86(8) . . ?
C62 P6 Ni2 108.68(8) . . ?
C75 S2 Ni2 115.47(8) . . ?
C42 C41 C46 118.0(2) . . ?
C42 C41 P4 119.5(2) . . ?
C46 C41 P4 122.40(18) . . ?
C41 C42 C43 120.8(3) . . ?
C44 C43 C42 120.6(3) . . ?
C45 C44 C43 119.4(3) . . ?
C44 C45 C46 120.3(3) . . ?
C41 C46 C45 120.9(2) . . ?
C48 C47 C52 119.0(2) . . ?
C48 C47 P4 119.82(19) . . ?
C52 C47 P4 121.16(19) . . ?
C49 C48 C47 119.9(3) . . ?
C50 C49 C48 120.4(3) . . ?
C51 C50 C49 119.7(3) . . ?
C50 C51 C52 120.7(3) . . ?
C51 C52 C47 120.2(3) . . ?
C54 C53 P4 108.45(15) . . ?
C53 C54 P5 106.02(15) . . ?
C56 C55 C60 118.3(2) . . ?
C56 C55 P5 121.50(19) . . ?
C60 C55 P5 120.12(19) . . ?
C55 C56 C57 120.4(3) . . ?
C58 C57 C56 120.2(3) . . ?
C59 C58 C57 120.0(3) . . ?
C58 C59 C60 120.4(3) . . ?
C59 C60 C55 120.6(3) . . ?
C62 C61 P5 104.30(15) . . ?
C61 C62 P6 107.90(15) . . ?
C64 C63 C68 119.5(2) . . ?
C64 C63 P6 117.78(18) . . ?
C68 C63 P6 122.76(18) . . ?
C65 C64 C63 120.3(2) . . ?
C66 C65 C64 120.0(2) . . ?
C65 C66 C67 120.1(2) . . ?
C66 C67 C68 120.5(2) . . ?
C67 C68 C63 119.7(2) . . ?
C70 C69 C74 118.7(2) . . ?
C70 C69 P6 119.67(17) . . ?
C74 C69 P6 121.59(19) . . ?
C71 C70 C69 120.7(2) . . ?
C72 C71 C70 119.9(3) . . ?
C71 C72 C73 120.3(3) . . ?
C72 C73 C74 120.3(3) . . ?
C73 C74 C69 120.1(3) . . ?
C76 C75 C80 119.2(2) . . ?
C76 C75 S2 120.24(19) . . ?
C80 C75 S2 120.24(18) . . ?
C77 C76 C75 120.2(3) . . ?
C78 C77 C76 120.3(3) . . ?
C79 C78 C77 119.7(3) . . ?
C78 C79 C80 120.4(3) . . ?
C79 C80 C75 120.0(2) . . ?
C99 B1 C87 110.60(19) . . ?
C99 B1 C81 106.22(19) . . ?
C87 B1 C81 114.15(19) . . ?
C99 B1 C93 110.01(18) . . ?
C87 B1 C93 106.32(19) . . ?
C81 B1 C93 109.54(18) . . ?
C82 C81 C86 114.5(2) . . ?
C82 C81 B1 126.1(2) . . ?
C86 C81 B1 119.3(2) . . ?
C81 C82 C83 122.4(2) . . ?
C84 C83 C82 120.7(2) . . ?
C85 C84 C83 118.4(2) . . ?
C84 C85 C86 120.2(2) . . ?
C85 C86 C81 123.6(2) . . ?
C88 C87 C92 114.8(2) . . ?
C88 C87 B1 124.1(2) . . ?
C92 C87 B1 121.0(2) . . ?
C89 C88 C87 122.8(2) . . ?
C90 C89 C88 120.5(2) . . ?
C89 C90 C91 118.8(2) . . ?
C90 C91 C92 120.5(2) . . ?
C91 C92 C87 122.6(2) . . ?
C98 C93 C94 115.0(2) . . ?
C98 C93 B1 124.6(2) . . ?
C94 C93 B1 120.4(2) . . ?
C95 C94 C93 123.2(2) . . ?
C96 C95 C94 119.9(2) . . ?
C95 C96 C97 118.6(2) . . ?
C98 C97 C96 120.7(2) . . ?
C97 C98 C93 122.6(2) . . ?
C104 C99 C100 114.5(2) . . ?
C104 C99 B1 125.9(2) . . ?
C100 C99 B1 119.6(2) . . ?
C101 C100 C99 123.6(2) . . ?
C100 C101 C102 119.8(2) . . ?
C103 C102 C101 119.0(2) . . ?
C102 C103 C104 120.3(2) . . ?
C103 C104 C99 122.8(2) . . ?
C123 B2 C105 112.90(19) . . ?
C123 B2 C111 109.76(19) . . ?
C105 B2 C111 106.46(19) . . ?
C123 B2 C117 105.56(19) . . ?
C105 B2 C117 113.06(19) . . ?
C111 B2 C117 109.08(19) . . ?
C106 C105 C110 114.0(2) . . ?
C106 C105 B2 125.6(2) . . ?
C110 C105 B2 120.3(2) . . ?
C107 C106 C105 123.2(3) . . ?
C108 C107 C106 120.6(3) . . ?
C107 C108 C109 118.2(3) . . ?
C110 C109 C108 120.8(3) . . ?
C109 C110 C105 123.1(3) . . ?
C116 C111 C112 114.7(2) . . ?
C116 C111 B2 124.9(2) . . ?
C112 C111 B2 120.4(2) . . ?
C113 C112 C111 123.0(2) . . ?
C114 C113 C112 120.1(2) . . ?
C115 C114 C113 118.9(2) . . ?
C114 C115 C116 120.2(3) . . ?
C115 C116 C111 123.1(2) . . ?
C118 C117 C122 114.8(2) . . ?
C118 C117 B2 124.4(2) . . ?
C122 C117 B2 120.6(2) . . ?
C119 C118 C117 122.6(3) . . ?
C120 C119 C118 120.2(3) . . ?
C121 C120 C119 119.4(2) . . ?
C120 C121 C122 119.7(3) . . ?
C121 C122 C117 123.4(3) . . ?
C124 C123 C128 115.0(2) . . ?
C124 C123 B2 123.4(2) . . ?
C128 C123 B2 121.3(2) . . ?
C125 C124 C123 123.0(2) . . ?
C126 C125 C124 120.1(3) . . ?
C127 C126 C125 118.7(2) . . ?
C126 C127 C128 120.4(2) . . ?
C127 C128 C123 122.7(2) . . ?

loop_
_geom_bond_atom_site_label_1
_geom_bond_atom_site_label_2
_geom_bond_distance
_geom_bond_site_symmetry_2
_geom_bond_publ_flag
Ni1 P2 2.1506(6) . ?
Ni1 P3 2.1858(7) . ?
Ni1 P1 2.2101(7) . ?
Ni1 S1 2.2456(7) . ?
P1 C1 1.824(2) . ?
P1 C7 1.826(2) . ?
P1 C13 1.836(2) . ?
P2 C15 1.818(2) . ?
P2 C21 1.821(2) . ?
P2 C14 1.829(2) . ?
P3 C23 1.798(2) . ?
P3 C29 1.821(2) . ?
P3 C22 1.837(2) . ?
S1 C35 1.764(3) . ?
C1 C2 1.393(3) . ?
C1 C6 1.400(3) . ?
C2 C3 1.389(3) . ?
C3 C4 1.379(4) . ?
C4 C5 1.377(4) . ?
C5 C6 1.385(3) . ?
C7 C8 1.396(3) . ?
C7 C12 1.401(3) . ?
C8 C9 1.386(3) . ?
C9 C10 1.383(4) . ?
C10 C11 1.383(4) . ?
C11 C12 1.390(3) . ?
C13 C14 1.537(3) . ?
C15 C16 1.388(3) . ?
C15 C20 1.394(3) . ?
C16 C17 1.391(3) . ?
C17 C18 1.377(4) . ?
C18 C19 1.371(4) . ?
C19 C20 1.385(4) . ?
C21 C22 1.537(3) . ?
C23 C28 1.392(3) . ?
C23 C24 1.394(3) . ?
C24 C25 1.383(3) . ?
C25 C26 1.380(4) . ?
C26 C27 1.382(4) . ?
C27 C28 1.386(3) . ?
C29 C30 1.384(3) . ?
C29 C34 1.391(3) . ?
C30 C31 1.391(4) . ?
C31 C32 1.375(4) . ?
C32 C33 1.373(4) . ?
C33 C34 1.385(4) . ?
C35 C40 1.387(3) . ?
C35 C36 1.403(3) . ?
C36 C37 1.385(4) . ?
C37 C38 1.378(4) . ?
C38 C39 1.381(4) . ?
C39 C40 1.392(4) . ?
Ni2 P5 2.1394(6) . ?
Ni2 S2 2.1642(6) . ?
Ni2 P4 2.1987(7) . ?
Ni2 P6 2.2106(6) . ?
P4 C41 1.822(2) . ?
P4 C47 1.823(2) . ?
P4 C53 1.840(2) . ?
P5 C55 1.820(2) . ?
P5 C61 1.824(2) . ?
P5 C54 1.827(2) . ?
P6 C69 1.814(2) . ?
P6 C63 1.816(2) . ?
P6 C62 1.848(2) . ?
S2 C75 1.776(2) . ?
C41 C42 1.363(4) . ?
C41 C46 1.374(3) . ?
C42 C43 1.383(4) . ?
C43 C44 1.361(4) . ?
C44 C45 1.347(4) . ?
C45 C46 1.390(4) . ?
C47 C48 1.394(3) . ?
C47 C52 1.395(3) . ?
C48 C49 1.389(4) . ?
C49 C50 1.383(4) . ?
C50 C51 1.373(4) . ?
C51 C52 1.380(4) . ?
C53 C54 1.534(3) . ?
C55 C56 1.381(3) . ?
C55 C60 1.385(3) . ?
C56 C57 1.390(4) . ?
C57 C58 1.366(5) . ?
C58 C59 1.357(4) . ?
C59 C60 1.384(4) . ?
C61 C62 1.534(3) . ?
C63 C64 1.391(3) . ?
C63 C68 1.392(3) . ?
C64 C65 1.388(3) . ?
C65 C66 1.378(4) . ?
C66 C67 1.380(4) . ?
C67 C68 1.389(3) . ?
C69 C70 1.392(3) . ?
C69 C74 1.400(3) . ?
C70 C71 1.388(3) . ?
C71 C72 1.375(4) . ?
C72 C73 1.380(4) . ?
C73 C74 1.386(4) . ?
C75 C76 1.389(3) . ?
C75 C80 1.391(3) . ?
C76 C77 1.389(4) . ?
C77 C78 1.382(4) . ?
C78 C79 1.378(4) . ?
C79 C80 1.391(4) . ?
B1 C99 1.638(3) . ?
B1 C87 1.644(3) . ?
B1 C81 1.652(3) . ?
B1 C93 1.659(3) . ?
C81 C82 1.393(3) . ?
C81 C86 1.399(3) . ?
C82 C83 1.399(3) . ?
C83 C84 1.376(4) . ?
C84 C85 1.374(4) . ?
C85 C86 1.383(4) . ?
C87 C88 1.402(3) . ?
C87 C92 1.411(3) . ?
C88 C89 1.389(3) . ?
C89 C90 1.375(4) . ?
C90 C91 1.384(4) . ?
C91 C92 1.385(3) . ?
C93 C98 1.398(3) . ?
C93 C94 1.403(3) . ?
C94 C95 1.388(3) . ?
C95 C96 1.384(4) . ?
C96 C97 1.388(4) . ?
C97 C98 1.385(3) . ?
C99 C104 1.401(3) . ?
C99 C100 1.408(3) . ?
C100 C101 1.382(3) . ?
C101 C102 1.385(4) . ?
C102 C103 1.383(4) . ?
C103 C104 1.394(3) . ?
B2 C123 1.646(4) . ?
B2 C105 1.651(4) . ?
B2 C111 1.653(3) . ?
B2 C117 1.653(3) . ?
C105 C106 1.405(3) . ?
C105 C110 1.410(3) . ?
C106 C107 1.389(4) . ?
C107 C108 1.379(4) . ?
C108 C109 1.383(4) . ?
C109 C110 1.382(4) . ?
C111 C116 1.393(3) . ?
C111 C112 1.403(3) . ?
C112 C113 1.389(3) . ?
C113 C114 1.380(4) . ?
C114 C115 1.378(4) . ?
C115 C116 1.392(3) . ?
C117 C118 1.401(3) . ?
C117 C122 1.402(3) . ?
C118 C119 1.396(4) . ?
C119 C120 1.379(4) . ?
C120 C121 1.374(4) . ?
C121 C122 1.392(3) . ?
C123 C124 1.399(3) . ?
C123 C128 1.406(3) . ?
C124 C125 1.392(3) . ?
C125 C126 1.385(4) . ?
C126 C127 1.383(4) . ?
C127 C128 1.391(3) . ?
